data_4117626
loop_
_publ_author_name
'Ana E. Platero-Prats'
'V\'ictor A. de la Pe\~na-O'Shea'
'Davide M. Proserpio'
'Natalia Snejko'
'Enrique Guti\'errez-Puebla'
'\'Angeles Monge'

_publ_contact_author
;
        Enrique Guti\'errez Puebla
        Department of New Architectures in Materials Chemistry
        Institute of Materials Science of Madrid-CSIC. Spain
;
_publ_contact_author_email egutierrez@icmm.csic.es
_publ_contact_author_fax +34-913720623
_publ_contact_author_phone +34-913349024
_publ_section_title
;
 Insight into the SBU Condensation in Mg Coordination and Supramolecular
 Frameworks: A Combined Experimental and Theoretical Study
;
_journal_name_full 'Journal of the American Chemical Society'
_journal_page_first 4762
_journal_page_last 4771
_journal_paper_doi 10.1021/ja210564a
_journal_volume 134
_journal_year 2012
_chemical_formula_sum 'C29 H24 F6 Mg N2 O8'
_chemical_formula_weight 666.81
_chemical_name_systematic
; 
 ? 
;
_space_group_IT_number 14
_symmetry_cell_setting monoclinic
_symmetry_space_group_name_Hall '-P 2ybc'
_symmetry_space_group_name_H-M 'P 1 21/c 1'
_atom_sites_solution_hydrogens geom
_atom_sites_solution_primary direct
_atom_sites_solution_secondary difmap
_audit_creation_method SHELXL-97
_cell_angle_alpha 90.00
_cell_angle_beta 99.8630(10)
_cell_angle_gamma 90.00
_cell_formula_units_Z 4
_cell_length_a 13.2022(2)
_cell_length_b 7.61350(10)
_cell_length_c 31.0128(5)
_cell_measurement_reflns_used 5390
_cell_measurement_temperature 296(2)
_cell_measurement_theta_max 58.15
_cell_measurement_theta_min 2.89
_cell_volume 3071.18(8)
_computing_cell_refinement 'Bruker SAINT'
_computing_data_collection 'Bruker APEX2'
_computing_data_reduction 'Bruker SAINT'
_computing_molecular_graphics 'Bruker SHELXTL'
_computing_publication_material 'Bruker SHELXTL'
_computing_structure_refinement 'SHELXL-97 (Sheldrick, 1997)'
_computing_structure_solution 'SHELXS-97 (Sheldrick, 1990)'
_diffrn_ambient_temperature 296(2)
_diffrn_measured_fraction_theta_full 0.986
_diffrn_measured_fraction_theta_max 0.986
_diffrn_measurement_device_type 'Bruker APEX-II CCD'
_diffrn_measurement_method '\f and \w scans'
_diffrn_radiation_monochromator graphite
_diffrn_radiation_source 'fine-focus sealed tube'
_diffrn_radiation_type CuK\a
_diffrn_radiation_wavelength 1.54178
_diffrn_reflns_av_R_equivalents 0.0296
_diffrn_reflns_av_sigmaI/netI 0.0256
_diffrn_reflns_limit_h_max 15
_diffrn_reflns_limit_h_min -15
_diffrn_reflns_limit_k_max 8
_diffrn_reflns_limit_k_min -5
_diffrn_reflns_limit_l_max 35
_diffrn_reflns_limit_l_min -35
_diffrn_reflns_number 23890
_diffrn_reflns_theta_full 62.38
_diffrn_reflns_theta_max 62.38
_diffrn_reflns_theta_min 2.89
_diffrn_standards_number 0
_exptl_absorpt_coefficient_mu 1.302
_exptl_absorpt_correction_T_max 0.9377
_exptl_absorpt_correction_T_min 0.7807
_exptl_absorpt_correction_type multi-scan
_exptl_absorpt_process_details SADABS
_exptl_crystal_colour colorless
_exptl_crystal_density_diffrn 1.442
_exptl_crystal_description prismatic
_exptl_crystal_F_000 1368
_exptl_crystal_size_max 0.20
_exptl_crystal_size_mid 0.05
_exptl_crystal_size_min 0.05
_refine_diff_density_max 0.323
_refine_diff_density_min -0.392
_refine_diff_density_rms 0.039
_refine_ls_extinction_method none
_refine_ls_goodness_of_fit_ref 1.035
_refine_ls_hydrogen_treatment mixed
_refine_ls_matrix_type full
_refine_ls_number_parameters 447
_refine_ls_number_reflns 4821
_refine_ls_number_restraints 8
_refine_ls_restrained_S_all 1.036
_refine_ls_R_factor_all 0.0650
_refine_ls_R_factor_gt 0.0464
_refine_ls_shift/su_max 0.001
_refine_ls_shift/su_mean 0.000
_refine_ls_structure_factor_coef Fsqd
_refine_ls_weighting_details 'calc w=1/[\s^2^(Fo^2^)+(0.0603P)^2^+1.6736P] where P=(Fo^2^+2Fc^2^)/3'
_refine_ls_weighting_scheme calc
_refine_ls_wR_factor_gt 0.1189
_refine_ls_wR_factor_ref 0.1320
_reflns_number_gt 3626
_reflns_number_total 4821
_reflns_threshold_expression >2sigma(I)
_cod_data_source_file ja210564a_si_001_1.cif
_cod_data_source_block alphaAEPF14
_cod_database_code 4117626

loop_
_symmetry_equiv_pos_as_xyz
'x, y, z'
'-x, y+1/2, -z+1/2'
'-x, -y, -z'
'x, -y-1/2, z-1/2'

loop_
_atom_site_label
_atom_site_type_symbol
_atom_site_fract_x
_atom_site_fract_y
_atom_site_fract_z
_atom_site_U_iso_or_equiv
_atom_site_adp_type
_atom_site_occupancy
_atom_site_symmetry_multiplicity
_atom_site_calc_flag
_atom_site_refinement_flags
C1 C 0.7003(2) 0.8097(4) 0.90059(9) 0.0631(8) Uani 1 1 d .
H1 H 0.7651 0.8069 0.8926 0.076 Uiso 1 1 calc R
C2 C 0.6159(3) 0.8502(5) 0.86865(10) 0.0822(10) Uani 1 1 d .
H2 H 0.6248 0.8761 0.8402 0.099 Uiso 1 1 calc R
C3 C 0.5206(3) 0.8514(5) 0.87940(12) 0.0891(11) Uani 1 1 d .
H3 H 0.4637 0.8772 0.8583 0.107 Uiso 1 1 calc R
C4 C 0.5079(2) 0.8138(4) 0.92215(11) 0.0671(8) Uani 1 1 d .
C5 C 0.5969(2) 0.7787(3) 0.95272(9) 0.0493(6) Uani 1 1 d .
C6 C 0.4106(3) 0.8119(5) 0.93623(15) 0.0903(12) Uani 1 1 d .
H6 H 0.3514 0.8362 0.9161 0.108 Uiso 1 1 calc R
C7 C 0.4026(3) 0.7759(5) 0.97766(15) 0.0898(12) Uani 1 1 d .
H7 H 0.3379 0.7728 0.9857 0.108 Uiso 1 1 calc R
C8 C 0.4909(2) 0.7423(4) 1.00966(11) 0.0653(8) Uani 1 1 d .
C9 C 0.58862(19) 0.7455(3) 0.99756(9) 0.0484(6) Uani 1 1 d .
C10 C 0.4863(3) 0.7077(5) 1.05363(13) 0.0817(10) Uani 1 1 d .
H10 H 0.4231 0.7035 1.0630 0.098 Uiso 1 1 calc R
C11 C 0.5736(3) 0.6808(5) 1.08214(12) 0.0809(10) Uani 1 1 d .
H11 H 0.5711 0.6573 1.1114 0.097 Uiso 1 1 calc R
C12 C 0.6681(2) 0.6883(4) 1.06776(10) 0.0645(8) Uani 1 1 d .
H12 H 0.7278 0.6704 1.0880 0.077 Uiso 1 1 calc R
N2 N 0.67631(16) 0.7197(3) 1.02654(7) 0.0485(5) Uani 1 1 d .
C13 C 0.8286(2) 0.1986(3) 0.90721(8) 0.0463(6) Uani 1 1 d .
C14 C 0.8085(2) 0.2972(3) 0.86438(8) 0.0473(6) Uani 1 1 d .
C16 C 0.7188(3) 0.3863(4) 0.85136(9) 0.0682(9) Uani 1 1 d .
H16 H 0.6683 0.3840 0.8689 0.082 Uiso 1 1 calc R
C15 C 0.8818(2) 0.3008(4) 0.83759(9) 0.0630(8) Uani 1 1 d .
H15 H 0.9429 0.2390 0.8456 0.076 Uiso 1 1 calc R
C18 C 0.8657(3) 0.3945(4) 0.79926(9) 0.0682(8) Uani 1 1 d .
H18 H 0.9162 0.3958 0.7817 0.082 Uiso 1 1 calc R
C17 C 0.7015(3) 0.4799(5) 0.81266(9) 0.0788(10) Uani 1 1 d .
H17 H 0.6395 0.5387 0.8043 0.095 Uiso 1 1 calc R
C19 C 0.7760(3) 0.4866(4) 0.78635(8) 0.0647(8) Uani 1 1 d .
C20 C 0.7669(3) 0.5995(4) 0.74437(9) 0.0860(12) Uani 1 1 d .
C22 C 0.6570(7) 0.6620(9) 0.72946(17) 0.162(4) Uani 1 1 d .
C21 C 0.8403(6) 0.7598(5) 0.75613(14) 0.125(2) Uani 1 1 d .
C23 C 0.7963(3) 0.4922(4) 0.70592(8) 0.0657(9) Uani 1 1 d .
C24 C 0.8436(3) 0.5644(4) 0.67348(9) 0.0784(10) Uani 1 1 d .
H24 H 0.8597 0.6834 0.6744 0.094 Uiso 1 1 calc R
C25 C 0.7712(3) 0.3166(4) 0.70269(9) 0.0631(8) Uani 1 1 d .
H25 H 0.7370 0.2662 0.7235 0.076 Uiso 1 1 calc R
C26 C 0.8670(3) 0.4618(4) 0.63978(9) 0.0655(8) Uani 1 1 d .
H26 H 0.8979 0.5132 0.6181 0.079 Uiso 1 1 calc R
C27 C 0.7955(2) 0.2142(4) 0.66941(8) 0.0571(7) Uani 1 1 d .
H27 H 0.7782 0.0957 0.6681 0.069 Uiso 1 1 calc R
C28 C 0.8455(2) 0.2855(3) 0.63772(8) 0.0463(6) Uani 1 1 d .
C29 C 0.87427(19) 0.1668(3) 0.60296(8) 0.0458(6) Uani 1 1 d .
F1 F 0.9379(3) 0.7132(4) 0.76133(9) 0.1486(14) Uani 1 1 d .
F2 F 0.8244(4) 0.8878(3) 0.72777(8) 0.204(2) Uani 1 1 d .
F3 F 0.8241(3) 0.8286(3) 0.79473(7) 0.1752(16) Uani 1 1 d .
F4 F 0.6487(3) 0.7451(5) 0.68988(7) 0.201(2) Uani 1 1 d .
F5 F 0.5901(3) 0.5336(6) 0.72403(10) 0.1573(18) Uani 1 1 d .
F6 F 0.6261(3) 0.7826(4) 0.75564(8) 0.1945(19) Uani 1 1 d .
H1A H 0.803(2) 0.400(4) 0.9712(9) 0.087(11) Uiso 1 1 d D
H2A H 0.922(2) 0.908(3) 0.9442(10) 0.086(10) Uiso 1 1 d D
H3A H 0.912(3) 0.635(4) 1.0776(10) 0.113(13) Uiso 1 1 d D
H4A H 0.795(3) 1.092(4) 0.9801(8) 0.095(11) Uiso 1 1 d D
H1B H 0.854(3) 0.414(4) 1.0208(8) 0.110(13) Uiso 1 1 d D
H2B H 0.985(2) 0.743(5) 0.9507(13) 0.120(14) Uiso 1 1 d D
H3B H 0.9764(19) 0.797(4) 1.0648(11) 0.094(11) Uiso 1 1 d D
H4B H 0.843(2) 1.081(4) 1.0306(8) 0.099(12) Uiso 1 1 d D
Mg1 Mg 0.82065(6) 0.74788(10) 0.99828(3) 0.0417(2) Uani 1 1 d .
N1 N 0.69276(17) 0.7751(3) 0.94181(7) 0.0483(5) Uani 1 1 d .
O1 O 0.83104(16) 0.4809(2) 0.99398(6) 0.0573(5) Uani 1 1 d D
O2 O 0.92326(15) 0.7933(3) 0.95766(7) 0.0651(6) Uani 1 1 d D
O3 O 0.91321(15) 0.7331(3) 1.05670(6) 0.0586(5) Uani 1 1 d D
O4 O 0.81104(15) 1.0148(2) 1.00533(6) 0.0522(5) Uani 1 1 d D
O5 O 0.76702(15) 0.2221(2) 0.93342(6) 0.0557(5) Uani 1 1 d .
O6 O 0.90595(14) 0.1007(3) 0.91407(6) 0.0591(5) Uani 1 1 d .
O7 O 0.88539(14) 0.2336(2) 0.56671(5) 0.0526(5) Uani 1 1 d .
O8 O 0.88348(17) 0.0085(2) 0.61202(6) 0.0666(6) Uani 1 1 d .

loop_
_atom_site_aniso_label
_atom_site_aniso_U_11
_atom_site_aniso_U_22
_atom_site_aniso_U_33
_atom_site_aniso_U_23
_atom_site_aniso_U_13
_atom_site_aniso_U_12
C1 0.076(2) 0.0674(19) 0.0463(17) -0.0036(14) 0.0104(15) -0.0042(16)
C2 0.108(3) 0.088(2) 0.0445(18) -0.0014(16) -0.0034(19) 0.005(2)
C3 0.093(3) 0.092(3) 0.069(2) -0.0097(19) -0.025(2) 0.017(2)
C4 0.0603(19) 0.0650(19) 0.069(2) -0.0146(16) -0.0081(15) 0.0055(15)
C5 0.0477(15) 0.0413(14) 0.0570(17) -0.0081(12) 0.0037(12) -0.0006(11)
C6 0.0474(19) 0.101(3) 0.113(3) -0.022(2) -0.013(2) 0.0141(18)
C7 0.0469(19) 0.105(3) 0.118(3) -0.028(3) 0.015(2) -0.0013(18)
C8 0.0498(17) 0.0596(18) 0.091(2) -0.0176(16) 0.0240(16) -0.0020(14)
C9 0.0451(14) 0.0404(14) 0.0613(17) -0.0080(12) 0.0142(12) -0.0028(11)
C10 0.069(2) 0.087(2) 0.102(3) -0.014(2) 0.051(2) -0.0110(19)
C11 0.088(3) 0.092(3) 0.074(2) -0.0018(19) 0.047(2) -0.006(2)
C12 0.0687(19) 0.076(2) 0.0541(18) 0.0054(15) 0.0259(15) 0.0022(16)
N2 0.0506(13) 0.0495(13) 0.0479(13) 0.0002(10) 0.0159(10) -0.0005(10)
C13 0.0557(16) 0.0453(14) 0.0368(14) 0.0012(11) 0.0052(12) -0.0103(13)
C14 0.0640(17) 0.0461(14) 0.0331(13) 0.0013(11) 0.0118(12) -0.0004(12)
C16 0.085(2) 0.081(2) 0.0435(16) 0.0134(15) 0.0259(15) 0.0296(18)
C15 0.0633(18) 0.080(2) 0.0486(17) 0.0148(15) 0.0165(14) 0.0120(15)
C18 0.081(2) 0.082(2) 0.0476(17) 0.0139(15) 0.0272(15) 0.0089(18)
C17 0.106(3) 0.090(2) 0.0440(17) 0.0160(16) 0.0238(17) 0.050(2)
C19 0.112(3) 0.0530(17) 0.0324(14) 0.0054(12) 0.0228(16) 0.0182(17)
C20 0.166(4) 0.059(2) 0.0377(17) 0.0121(14) 0.034(2) 0.039(2)
C22 0.283(10) 0.165(6) 0.043(3) 0.032(3) 0.046(5) 0.161(6)
C21 0.283(8) 0.046(2) 0.050(2) -0.0011(17) 0.039(4) 0.006(4)
C23 0.117(3) 0.0508(17) 0.0337(14) 0.0066(12) 0.0238(15) 0.0156(16)
C24 0.150(3) 0.0444(16) 0.0463(17) -0.0005(13) 0.0334(19) -0.0037(18)
C25 0.097(2) 0.0571(18) 0.0419(16) 0.0092(13) 0.0313(15) 0.0040(16)
C26 0.107(2) 0.0537(17) 0.0415(16) 0.0004(13) 0.0298(16) -0.0115(16)
C27 0.088(2) 0.0462(15) 0.0418(15) 0.0026(12) 0.0247(14) -0.0028(14)
C28 0.0582(15) 0.0485(15) 0.0334(13) 0.0032(11) 0.0110(11) 0.0013(12)
C29 0.0490(15) 0.0506(16) 0.0378(15) -0.0029(12) 0.0078(11) -0.0012(12)
F1 0.268(4) 0.100(2) 0.0854(18) -0.0121(16) 0.050(3) -0.078(3)
F2 0.495(7) 0.0519(13) 0.0784(16) 0.0125(12) 0.091(3) 0.010(2)
F3 0.405(5) 0.0714(14) 0.0659(14) -0.0180(12) 0.087(2) -0.010(2)
F4 0.341(5) 0.216(3) 0.0573(14) 0.0643(17) 0.066(2) 0.201(3)
F5 0.146(3) 0.263(5) 0.0599(15) 0.010(3) 0.0078(16) 0.122(3)
F6 0.351(5) 0.178(3) 0.0689(15) 0.0384(16) 0.078(2) 0.195(3)
Mg1 0.0427(4) 0.0418(4) 0.0422(5) 0.0032(3) 0.0117(3) -0.0002(4)
N1 0.0560(13) 0.0474(12) 0.0421(12) -0.0034(9) 0.0100(10) -0.0027(10)
O1 0.0825(14) 0.0425(10) 0.0468(11) 0.0002(9) 0.0106(10) 0.0016(9)
O2 0.0610(12) 0.0624(13) 0.0811(14) 0.0231(11) 0.0381(11) 0.0136(10)
O3 0.0599(12) 0.0561(12) 0.0552(12) 0.0121(9) -0.0028(9) -0.0107(10)
O4 0.0727(12) 0.0420(10) 0.0423(10) 0.0023(8) 0.0111(9) 0.0009(9)
O5 0.0735(12) 0.0590(11) 0.0370(10) 0.0041(8) 0.0161(9) -0.0017(9)
O6 0.0554(11) 0.0635(12) 0.0579(12) 0.0185(9) 0.0076(9) -0.0013(10)
O7 0.0669(12) 0.0573(11) 0.0375(10) -0.0015(8) 0.0202(8) -0.0055(9)
O8 0.1045(16) 0.0496(12) 0.0480(11) -0.0017(9) 0.0202(10) 0.0090(11)

loop_
_atom_type_symbol
_atom_type_description
_atom_type_scat_dispersion_real
_atom_type_scat_dispersion_imag
_atom_type_scat_source
C C 0.0181 0.0091 'International Tables Vol C Tables 4.2.6.8 and 6.1.1.4'
H H 0.0000 0.0000 'International Tables Vol C Tables 4.2.6.8 and 6.1.1.4'
N N 0.0311 0.0180 'International Tables Vol C Tables 4.2.6.8 and 6.1.1.4'
O O 0.0492 0.0322 'International Tables Vol C Tables 4.2.6.8 and 6.1.1.4'
F F 0.0727 0.0534 'International Tables Vol C Tables 4.2.6.8 and 6.1.1.4'
Mg Mg 0.1719 0.1771 'International Tables Vol C Tables 4.2.6.8 and 6.1.1.4'

loop_
_geom_angle_atom_site_label_1
_geom_angle_atom_site_label_2
_geom_angle_atom_site_label_3
_geom_angle
_geom_angle_site_symmetry_1
_geom_angle_site_symmetry_3
N1 C1 C2 123.1(3) . .
N1 C1 H1 118.5 . .
C2 C1 H1 118.5 . .
C3 C2 C1 119.3(3) . .
C3 C2 H2 120.3 . .
C1 C2 H2 120.3 . .
C2 C3 C4 120.0(3) . .
C2 C3 H3 120.0 . .
C4 C3 H3 120.0 . .
C3 C4 C5 117.3(3) . .
C3 C4 C6 123.7(3) . .
C5 C4 C6 119.0(3) . .
N1 C5 C4 122.7(3) . .
N1 C5 C9 117.7(2) . .
C4 C5 C9 119.6(3) . .
C7 C6 C4 121.3(3) . .
C7 C6 H6 119.3 . .
C4 C6 H6 119.3 . .
C6 C7 C8 121.3(3) . .
C6 C7 H7 119.3 . .
C8 C7 H7 119.3 . .
C10 C8 C9 117.3(3) . .
C10 C8 C7 123.2(3) . .
C9 C8 C7 119.5(3) . .
N2 C9 C8 122.8(3) . .
N2 C9 C5 118.1(2) . .
C8 C9 C5 119.2(3) . .
C11 C10 C8 119.6(3) . .
C11 C10 H10 120.2 . .
C8 C10 H10 120.2 . .
C10 C11 C12 119.8(3) . .
C10 C11 H11 120.1 . .
C12 C11 H11 120.1 . .
N2 C12 C11 122.8(3) . .
N2 C12 H12 118.6 . .
C11 C12 H12 118.6 . .
C12 N2 C9 117.8(2) . .
C12 N2 Mg1 127.67(19) . .
C9 N2 Mg1 114.51(16) . .
O6 C13 O5 125.0(2) . 1
O6 C13 O5 125.0(2) . .
O5 C13 O5 0.00(14) 1 .
O6 C13 C14 117.5(2) . .
O5 C13 C14 117.6(2) 1 .
O5 C13 C14 117.6(2) . .
C16 C14 C15 118.3(2) . .
C16 C14 C13 121.4(2) . .
C15 C14 C13 120.2(2) . .
C14 C16 C17 121.3(3) . .
C14 C16 H16 119.3 . .
C17 C16 H16 119.3 . .
C18 C15 C14 120.8(3) . .
C18 C15 H15 119.6 . .
C14 C15 H15 119.6 . .
C15 C18 C19 121.0(3) . .
C15 C18 H18 119.5 . .
C19 C18 H18 119.5 . .
C16 C17 C19 120.2(3) . .
C16 C17 H17 119.9 . .
C19 C17 H17 119.9 . .
C18 C19 C17 118.3(3) . .
C18 C19 C20 117.8(3) . .
C17 C19 C20 123.8(3) . .
C22 C20 C19 111.2(4) . .
C22 C20 C23 106.4(3) . .
C19 C20 C23 111.1(2) . .
C22 C20 C21 110.4(4) . .
C19 C20 C21 106.4(3) . .
C23 C20 C21 111.4(3) . .
F5 C22 F6 108.8(7) . .
F5 C22 F4 106.3(6) . .
F6 C22 F4 104.0(4) . .
F5 C22 C20 113.2(5) . .
F6 C22 C20 113.9(6) . .
F4 C22 C20 110.1(6) . .
F2 C21 F1 108.9(6) . .
F2 C21 F3 106.0(3) . .
F1 C21 F3 107.1(5) . .
F2 C21 C20 113.9(5) . .
F1 C21 C20 111.8(4) . .
F3 C21 C20 108.9(5) . .
C25 C23 C24 117.8(3) . .
C25 C23 C20 118.6(3) . .
C24 C23 C20 123.6(3) . .
C26 C24 C23 120.8(3) . .
C26 C24 H24 119.6 . .
C23 C24 H24 119.6 . .
C27 C25 C23 121.4(3) . .
C27 C25 H25 119.3 . .
C23 C25 H25 119.3 . .
C28 C26 C24 121.2(3) . .
C28 C26 H26 119.4 . .
C24 C26 H26 119.4 . .
C25 C27 C28 120.7(3) . .
C25 C27 H27 119.6 . .
C28 C27 H27 119.6 . .
C26 C28 C27 118.1(2) . .
C26 C28 C29 123.1(2) . .
C27 C28 C29 118.8(2) . .
O8 C29 O7 124.8(2) . .
O8 C29 C28 116.7(2) . .
O7 C29 C28 118.5(2) . .
O3 Mg1 O2 101.64(9) . .
O3 Mg1 O1 88.04(8) . .
O2 Mg1 O1 93.99(9) . .
O3 Mg1 O4 89.91(8) . .
O2 Mg1 O4 87.56(8) . .
O1 Mg1 O4 177.65(8) . .
O3 Mg1 N1 168.07(9) . .
O2 Mg1 N1 89.58(9) . .
O1 Mg1 N1 95.26(8) . .
O4 Mg1 N1 86.52(8) . .
O3 Mg1 N2 93.94(9) . .
O2 Mg1 N2 164.01(9) . .
O1 Mg1 N2 90.07(8) . .
O4 Mg1 N2 88.90(8) . .
N1 Mg1 N2 74.64(8) . .
C1 N1 C5 117.5(2) . .
C1 N1 Mg1 127.2(2) . .
C5 N1 Mg1 114.68(17) . .
Mg1 O1 H1A 132(2) . .
Mg1 O1 H1B 118(2) . .
H1A O1 H1B 109(3) . .
Mg1 O2 H2A 117.1(19) . .
Mg1 O2 H2B 139(2) . .
H2A O2 H2B 102(3) . .
Mg1 O3 H3A 124(2) . .
Mg1 O3 H3B 125(2) . .
H3A O3 H3B 109(3) . .
Mg1 O4 H4A 122(2) . .
Mg1 O4 H4B 125(2) . .
H4A O4 H4B 110(3) . .
O5 O5 C13 0(10) 1 .

loop_
_geom_bond_atom_site_label_1
_geom_bond_atom_site_label_2
_geom_bond_distance
_geom_bond_site_symmetry_2
C1 N1 1.326(3) .
C1 C2 1.393(5) .
C1 H1 0.9300 .
C2 C3 1.355(5) .
C2 H2 0.9300 .
C3 C4 1.394(5) .
C3 H3 0.9300 .
C4 C5 1.404(4) .
C4 C6 1.426(5) .
C5 N1 1.365(3) .
C5 C9 1.436(4) .
C6 C7 1.335(5) .
C6 H6 0.9300 .
C7 C8 1.418(5) .
C7 H7 0.9300 .
C8 C10 1.401(5) .
C8 C9 1.404(4) .
C9 N2 1.353(3) .
C10 C11 1.343(5) .
C10 H10 0.9300 .
C11 C12 1.397(4) .
C11 H11 0.9300 .
C12 N2 1.323(3) .
C12 H12 0.9300 .
N2 Mg1 2.240(2) .
C13 O6 1.253(3) .
C13 O5 1.257(3) 1
C13 O5 1.257(3) .
C13 C14 1.509(4) .
C14 C16 1.364(4) .
C14 C15 1.380(4) .
C16 C17 1.381(4) .
C16 H16 0.9300 .
C15 C18 1.371(4) .
C15 H15 0.9300 .
C18 C19 1.376(4) .
C18 H18 0.9300 .
C17 C19 1.383(4) .
C17 H17 0.9300 .
C19 C20 1.548(4) .
C20 C22 1.522(8) .
C20 C23 1.549(4) .
C20 C21 1.561(7) .
C22 F5 1.309(9) .
C22 F6 1.335(6) .
C22 F4 1.368(5) .
C21 F2 1.305(5) .
C21 F1 1.320(7) .
C21 F3 1.356(5) .
C23 C25 1.377(4) .
C23 C24 1.385(4) .
C24 C26 1.382(4) .
C24 H24 0.9300 .
C25 C27 1.375(4) .
C25 H25 0.9300 .
C26 C28 1.371(4) .
C26 H26 0.9300 .
C27 C28 1.386(4) .
C27 H27 0.9300 .
C28 C29 1.504(3) .
C29 O8 1.239(3) .
C29 O7 1.265(3) .
Mg1 O3 2.007(2) .
Mg1 O2 2.031(2) .
Mg1 O1 2.0436(19) .
Mg1 O4 2.0498(19) .
Mg1 N1 2.224(2) .
O1 H1A 0.959(18) .
O1 H1B 0.979(19) .
O2 H2A 0.967(18) .
O2 H2B 0.961(19) .
O3 H3A 0.990(19) .
O3 H3B 0.960(19) .
O4 H4A 0.975(18) .
O4 H4B 0.967(19) .
O5 O5 0.000(5) 1

loop_
_geom_hbond_atom_site_label_D
_geom_hbond_atom_site_label_H
_geom_hbond_atom_site_label_A
_geom_hbond_distance_DH
_geom_hbond_distance_HA
_geom_hbond_distance_DA
_geom_hbond_angle_DHA
_geom_hbond_site_symmetry_A
O3 H3A O8 0.990(19) 1.62(2) 2.591(3) 167(4) 4_566
O1 H1B O7 0.979(19) 1.80(2) 2.777(2) 172(3) 4_566
O3 H3B O6 0.960(19) 1.762(19) 2.717(3) 173(3) 3_767
O2 H2A O6 0.967(18) 1.732(19) 2.693(3) 171(3) 1_565
O4 H4A O5 0.975(18) 1.738(19) 2.713(2) 177(3) 1_565
O2 H2B O7 0.961(19) 1.88(2) 2.795(3) 159(4) 2_756
O4 H4B O7 0.967(19) 1.83(2) 2.760(3) 161(3) 4_576
O1 H1A O5 0.959(18) 1.803(19) 2.753(3) 170(3) 1
